data_2103609
loop_
_publ_author_name
'Burchell, Colin J.'
'Glidewell, Christopher'
'Lough, Alan J.'
'Ferguson, George'

_publ_section_title
;
 Salts of 3,5-dinitrobenzoic acid with organic diamines:
 hydrogen-bonded supramolecular structures in one, two and three
 dimensions
;
_journal_issue 2
_journal_name_full 'Acta Crystallographica Section B'
_journal_page_first 201
_journal_page_last 212
_journal_paper_doi 10.1107/S010876810001853X
_journal_volume 57
_journal_year 2001
_chemical_formula_moiety 'C6 H13 N2, C7 H4 N2 O6, C7 H3 N2 O6, 0.13(H2 O)'
_chemical_formula_sum 'C20 H20.26 N6 O12.13'
_chemical_formula_weight 538.78
_chemical_name_systematic
;
3,5-Dinitrobenzoic acid--1,4-diazabicyclo[2.2.2]octane--water (2/1/0.13)
;
_space_group_IT_number 14
_symmetry_cell_setting monoclinic
_symmetry_space_group_name_Hall '-P 2ybc'
_symmetry_space_group_name_H-M 'P 1 21/c 1'
_cell_angle_alpha 90.00
_cell_angle_beta 109.6890(18)
_cell_angle_gamma 90.00
_cell_formula_units_Z 4
_cell_length_a 11.6228(4)
_cell_length_b 10.4320(3)
_cell_length_c 19.6350(6)
_cell_measurement_reflns_used 5110
_cell_measurement_temperature 100.00(10)
_cell_measurement_theta_max 27.49
_cell_measurement_theta_min 2.67
_cell_volume 2241.54(12)
_computing_cell_refinement 'DENZO-SMN (Otwinowski & Minor, 1997)'
_computing_data_collection 'Kappa-CCD server software (Nonius, 1997)'
_computing_data_reduction 'DENZO-SMN (Otwinowski & Minor, 1997)'
_computing_molecular_graphics 'ORTEP (Johnson, 1976), PLATON (Spek, 2000)'
_computing_publication_material 'SHELXL-97  and WordPerfect macro PRPKAPPA (Ferguson, 1999)'
_computing_structure_refinement 'SHELXL-97 (Sheldrick, 1997b)'
_computing_structure_solution 'SHELXS-97 (Sheldrick, 1997a)'
_diffrn_ambient_temperature 100.00(10)
_diffrn_measured_fraction_theta_full .994
_diffrn_measured_fraction_theta_max .994
_diffrn_measurement_device_type Kappa-CCD
_diffrn_measurement_method '\f scans and \w scans with \k offsets'
_diffrn_radiation_monochromator graphite
_diffrn_radiation_source 'fine-focus sealed X-ray tube'
_diffrn_radiation_type 'Mo K\a'
_diffrn_radiation_wavelength .71073
_diffrn_reflns_av_R_equivalents .020
_diffrn_reflns_av_sigmaI/netI .0452
_diffrn_reflns_limit_h_max 15
_diffrn_reflns_limit_h_min 0
_diffrn_reflns_limit_k_max 0
_diffrn_reflns_limit_k_min -13
_diffrn_reflns_limit_l_max 23
_diffrn_reflns_limit_l_min -25
_diffrn_reflns_number 5395
_diffrn_reflns_theta_full 27.49
_diffrn_reflns_theta_max 27.49
_diffrn_reflns_theta_min 2.67
_diffrn_standards_decay_% 0
_exptl_absorpt_coefficient_mu .134
_exptl_absorpt_correction_T_max .9763
_exptl_absorpt_correction_T_min .9584
_exptl_absorpt_correction_type multi-scan
_exptl_absorpt_process_details 'DENZO-SMN (Otwinowski & Minor, 1997)'
_exptl_crystal_colour colourless
_exptl_crystal_density_diffrn 1.597
_exptl_crystal_density_method 'not measured'
_exptl_crystal_description plate
_exptl_crystal_F_000 1117
_exptl_crystal_size_max .32
_exptl_crystal_size_mid .28
_exptl_crystal_size_min .18
_refine_diff_density_max .251
_refine_diff_density_min -.268
_refine_ls_extinction_coef .0039(8)
_refine_ls_extinction_method SHELXL
_refine_ls_goodness_of_fit_ref 1.054
_refine_ls_hydrogen_treatment constr
_refine_ls_matrix_type full
_refine_ls_number_parameters 348
_refine_ls_number_reflns 5110
_refine_ls_number_restraints 0
_refine_ls_restrained_S_all 1.054
_refine_ls_R_factor_all .0643
_refine_ls_R_factor_gt .0427
_refine_ls_shift/su_max .000
_refine_ls_shift/su_mean .000
_refine_ls_structure_factor_coef Fsqd
_refine_ls_weighting_details 'w=1/[\s^2^(Fo^2^)+(0.0450P)^2^+0.6423P] where P=(Fo^2^+2Fc^2^)/3'
_refine_ls_weighting_scheme calc
_refine_ls_wR_factor_ref .1078
_reflns_number_gt 3867
_reflns_number_total 5110
_reflns_threshold_expression >2\s(I)
_cod_data_source_file na0113.cif
_cod_data_source_block 3
_cod_depositor_comments
;
 Marking attached hydrogen atoms.

 Antanas Vaitkus,
 2017-03-24

The following automatic conversions were performed:
'_exptl_absorpt_correction_type' value 'Multi-scan' changed to
'multi-scan' according to
'/home/saulius/struct/CIF-dictionaries/cif_core.dic' dictionary named
'cif_core.dic' version 2.4.1 from 2010-06-29.

Automatic conversion script
Id: cif_fix_enum 1527 2010-12-29 10:47:43Z saulius 

The following automatic conversions were performed:

'_exptl_absorpt_correction_type' value 'Multi-scan' changed to
'multi-scan' according to
/home/saulius/struct/CIF-dictionaries/cif_core.dic dictionary named
'cif_core.dic' version 2.4.1 from 2010-06-29.

Automatic conversion script
Id: cif_fix_values 1715 2011-07-08 13:25:40Z adriana 
;
_cod_original_sg_symbol_H-M 'P 21/c'
_cod_database_code 2103609
_cod_database_fobs_code 2103609

loop_
_symmetry_equiv_pos_as_xyz
'x, y, z'
'-x, y+1/2, -z+1/2'
'-x, -y, -z'
'x, -y-1/2, z-1/2'

loop_
_atom_site_label
_atom_site_fract_x
_atom_site_fract_y
_atom_site_fract_z
_atom_site_U_iso_or_equiv
_atom_site_adp_type
_atom_site_calc_flag
_atom_site_refinement_flags
_atom_site_occupancy
_atom_site_type_symbol
_atom_site_attached_hydrogens
O11 .66392(11) .38453(11) .22752(7) .0331(3) Uani d . 1 O 0
O12 .52849(10) .53637(11) .17137(6) .0271(3) Uani d . 1 O 0
O13 .53074(10) .69600(12) -.05894(6) .0312(3) Uani d . 1 O 0
O14 .68797(11) .66688(12) -.09285(6) .0333(3) Uani d . 1 O 0
O15 1.06525(11) .52672(13) .08661(7) .0377(3) Uani d . 1 O 0
O16 1.05919(11) .42542(12) .18152(7) .0357(3) Uani d . 1 O 0
N13 .63439(12) .65613(13) -.04891(7) .0244(3) Uani d . 1 N 0
N15 1.01033(12) .48510(13) .12531(8) .0265(3) Uani d . 1 N 0
C11 .69309(14) .50001(14) .13038(8) .0213(3) Uani d . 1 C 0
C12 .63362(14) .56240(14) .06536(8) .0210(3) Uani d . 1 C 0
C13 .69831(14) .59090(14) .01987(8) .0206(3) Uani d . 1 C 0
C14 .82110(14) .56543(14) .03716(8) .0224(3) Uani d . 1 C 0
C15 .87803(14) .50748(14) .10325(9) .0221(3) Uani d . 1 C 0
C16 .81676(15) .47190(15) .14976(9) .0230(3) Uani d . 1 C 0
C17 .62504(15) .46801(15) .18153(9) .0237(4) Uani d . 1 C 0
O21 .09559(11) .38409(13) .37194(7) .0379(3) Uani d . 1 O 0
O22 .25676(10) .41831(11) .47175(6) .0280(3) Uani d . 1 O 0
O23 .20600(11) .36788(13) .70696(7) .0380(3) Uani d . 1 O 0
O24 .02491(12) .35095(13) .71496(7) .0384(3) Uani d . 1 O 0
O25 -.31325(11) .24332(14) .50124(8) .0434(4) Uani d . 1 O 0
O26 -.29587(11) .26685(15) .39568(7) .0470(4) Uani d . 1 O 0
N23 .09474(13) .35578(13) .68003(8) .0274(3) Uani d . 1 N 0
N25 -.25376(13) .26712(14) .46165(8) .0311(3) Uani d . 1 N 0
C21 .06826(14) .35806(14) .48511(9) .0209(3) Uani d . 1 C 0
C22 .11717(14) .36809(14) .55994(9) .0212(3) Uani d . 1 C 0
C23 .04304(15) .34455(14) .60090(9) .0222(3) Uani d . 1 C 0
C24 -.07851(14) .31132(15) .57045(9) .0238(3) Uani d . 1 C 0
C25 -.12386(14) .30102(15) .49612(9) .0237(3) Uani d . 1 C 0
C26 -.05362(14) .32399(15) .45248(9) .0230(3) Uani d . 1 C 0
C27 .14540(15) .38864(15) .43804(9) .0237(3) Uani d . 1 C 0
N1 .43746(11) .49658(12) .26993(7) .0202(3) Uani d . 1 N 0
N2 .35090(11) .46575(12) .36995(7) .0205(3) Uani d . 1 N 0
C1 .40411(16) .35973(15) .27289(9) .0273(4) Uani d . 1 C 0
C2 .32762(15) .57814(16) .25599(9) .0266(4) Uani d . 1 C 0
C3 .53014(15) .53304(18) .33983(9) .0286(4) Uani d . 1 C 0
C4 .33426(16) .34618(15) .32615(9) .0277(4) Uani d . 1 C 0
C5 .28589(16) .57361(16) .32241(9) .0269(4) Uani d . 1 C 0
C6 .48355(14) .49602(17) .40182(9) .0275(4) Uani d . 1 C 0
O1 .88008(14) .25647(17) .28573(9) .039(4) Uiso d PR .131(5) O 2
H12 .5498 .5850 .0525 .025 Uiso calc R 1 H 0
H14 .8643 .5866 .0054 .027 Uiso calc R 1 H 0
H16 .8584 .4292 .1940 .028 Uiso calc R 1 H 0
H22 .2005 .3908 .5827 .025 Uiso calc R 1 H 0
H24 -.1284 .2963 .5993 .029 Uiso calc R 1 H 0
H26 -.0882 .3166 .4014 .028 Uiso calc R 1 H 0
H1 .4796(6) .5114(2) .2217(7) .024 Uiso calc R 1 H 0
H2 .3186 .4541 .4069 .025 Uiso calc R 1 H 0
H1A .4788 .3063 .2889 .033 Uiso calc R 1 H 0
H1B .3524 .3304 .2243 .033 Uiso calc R 1 H 0
H2A .2614 .5466 .2128 .032 Uiso calc R 1 H 0
H2B .3469 .6675 .2467 .032 Uiso calc R 1 H 0
H3A .5452 .6265 .3408 .034 Uiso calc R 1 H 0
H3B .6080 .4883 .3458 .034 Uiso calc R 1 H 0
H4A .2464 .3320 .2994 .033 Uiso calc R 1 H 0
H4B .3657 .2717 .3583 .033 Uiso calc R 1 H 0
H5A .3054 .6557 .3492 .032 Uiso calc R 1 H 0
H5B .1964 .5601 .3069 .032 Uiso calc R 1 H 0
H6A .5288 .4205 .4280 .033 Uiso calc R 1 H 0
H6B .4963 .5679 .4365 .033 Uiso calc R 1 H 0

loop_
_atom_site_aniso_label
_atom_site_aniso_U_11
_atom_site_aniso_U_22
_atom_site_aniso_U_33
_atom_site_aniso_U_12
_atom_site_aniso_U_13
_atom_site_aniso_U_23
O11 .0403(7) .0332(7) .0323(7) .0041(6) .0211(6) .0098(6)
O12 .0279(6) .0328(6) .0275(6) .0026(5) .0184(5) .0034(5)
O13 .0255(6) .0347(7) .0327(7) .0014(5) .0087(5) .0056(5)
O14 .0344(7) .0448(7) .0238(6) -.0070(6) .0140(5) .0041(5)
O15 .0269(7) .0532(8) .0391(8) -.0014(6) .0189(6) .0038(6)
O16 .0293(7) .0375(7) .0383(8) .0034(5) .0087(6) .0064(6)
N13 .0258(8) .0263(7) .0233(7) -.0059(6) .0110(6) -.0005(6)
N15 .0250(7) .0264(7) .0299(8) -.0006(6) .0115(6) -.0027(6)
C11 .0266(8) .0183(7) .0230(8) -.0035(6) .0135(7) -.0043(6)
C12 .0232(8) .0194(7) .0236(8) -.0026(6) .0120(7) -.0048(6)
C13 .0245(8) .0199(8) .0186(8) -.0039(6) .0088(6) -.0017(6)
C14 .0263(8) .0214(8) .0242(8) -.0048(6) .0147(7) -.0041(6)
C15 .0214(8) .0206(8) .0271(9) -.0011(6) .0117(7) -.0035(6)
C16 .0293(9) .0202(8) .0214(8) -.0006(6) .0108(7) -.0017(6)
C17 .0285(9) .0245(8) .0217(8) -.0038(7) .0131(7) -.0017(7)
O21 .0338(7) .0587(8) .0257(7) -.0073(6) .0163(6) -.0005(6)
O22 .0229(6) .0355(7) .0293(6) -.0016(5) .0139(5) .0023(5)
O23 .0328(7) .0486(8) .0292(7) -.0036(6) .0058(6) -.0031(6)
O24 .0448(8) .0491(8) .0291(7) .0045(6) .0226(6) .0028(6)
O25 .0259(7) .0591(9) .0500(8) -.0046(6) .0191(6) .0155(7)
O26 .0272(7) .0737(10) .0348(8) -.0065(7) .0037(6) .0051(7)
N23 .0336(8) .0242(7) .0254(7) .0025(6) .0112(7) .0006(6)
N25 .0219(7) .0340(8) .0375(9) .0002(6) .0101(7) .0084(7)
C21 .0227(8) .0178(7) .0261(8) .0029(6) .0132(7) .0028(6)
C22 .0199(8) .0188(7) .0269(9) .0018(6) .0105(7) .0008(6)
C23 .0270(8) .0195(7) .0218(8) .0040(6) .0106(7) .0017(6)
C24 .0242(8) .0214(8) .0312(9) .0047(7) .0164(7) .0051(7)
C25 .0196(8) .0211(8) .0317(9) .0023(6) .0102(7) .0049(7)
C26 .0252(8) .0213(8) .0246(8) .0026(6) .0112(7) .0032(6)
C27 .0250(9) .0237(8) .0269(9) .0028(7) .0146(7) .0022(7)
N1 .0208(7) .0228(7) .0208(7) -.0017(5) .0122(6) -.0011(5)
N2 .0211(7) .0244(7) .0189(7) -.0013(5) .0105(5) -.0004(5)
C1 .0373(10) .0216(8) .0293(9) -.0038(7) .0194(8) -.0028(7)
C2 .0257(9) .0310(9) .0271(9) .0048(7) .0143(7) .0082(7)
C3 .0223(8) .0400(10) .0259(9) -.0074(7) .0114(7) -.0036(7)
C4 .0381(10) .0223(8) .0288(9) -.0052(7) .0192(8) -.0015(7)
C5 .0280(9) .0275(8) .0298(9) .0054(7) .0157(7) .0039(7)
C6 .0209(8) .0403(10) .0222(9) -.0050(7) .0083(7) -.0015(7)

loop_
_atom_type_symbol
_atom_type_description
_atom_type_scat_dispersion_real
_atom_type_scat_dispersion_imag
_atom_type_scat_source
C C .0033 .0016 'International Tables Vol C Tables 4.2.6.8 and 6.1.1.4'
H H .0000 .0000 'International Tables Vol C Tables 4.2.6.8 and 6.1.1.4'
N N .0061 .0033 'International Tables Vol C Tables 4.2.6.8 and 6.1.1.4'
O O .0106 .0060 'International Tables Vol C Tables 4.2.6.8 and 6.1.1.4'

loop_
_geom_angle_atom_site_label_1
_geom_angle_atom_site_label_2
_geom_angle_atom_site_label_3
_geom_angle
_geom_angle_publ_flag
O13 N13 O14 124.05(14) no
O13 N13 C13 118.00(13) no
O14 N13 C13 117.95(13) no
O15 N15 O16 123.91(14) no
O15 N15 C15 118.25(14) no
O16 N15 C15 117.85(14) no
C16 C11 C12 119.90(14) no
C16 C11 C17 119.78(14) no
C12 C11 C17 120.26(14) no
C13 C12 C11 118.96(15) no
C13 C12 H12 120.5 no
C11 C12 H12 120.5 no
C14 C13 C12 122.97(15) no
C14 C13 N13 118.47(13) no
C12 C13 N13 118.51(14) no
C13 C14 C15 116.41(14) no
C13 C14 H14 121.8 no
C15 C14 H14 121.8 no
C14 C15 C16 123.15(15) no
C14 C15 N15 117.97(14) no
C16 C15 N15 118.87(15) no
C15 C16 C11 118.52(15) no
C15 C16 H16 120.7 no
C11 C16 H16 120.7 no
O11 C17 O12 126.41(15) no
O11 C17 C11 120.08(15) no
O12 C17 C11 113.51(14) no
O23 N23 O24 124.22(15) no
O23 N23 C23 117.37(14) no
O24 N23 C23 118.40(14) no
O26 N25 O25 124.17(15) no
O26 N25 C25 118.04(14) no
O25 N25 C25 117.78(15) no
C22 C21 C26 119.80(14) no
C22 C21 C27 120.75(14) no
C26 C21 C27 119.41(14) no
C23 C22 C21 119.22(15) no
C23 C22 H22 120.4 no
C21 C22 H22 120.4 no
C24 C23 C22 122.65(15) no
C24 C23 N23 118.19(14) no
C22 C23 N23 119.16(14) no
C25 C24 C23 116.66(15) no
C25 C24 H24 121.7 no
C23 C24 H24 121.7 no
C24 C25 C26 123.02(15) no
C24 C25 N25 118.15(14) no
C26 C25 N25 118.81(15) no
C25 C26 C21 118.65(15) no
C25 C26 H26 120.7 no
C21 C26 H26 120.7 no
O21 C27 O22 126.15(15) no
O21 C27 C21 117.90(14) no
O22 C27 C21 115.94(14) no
C3 N1 C2 109.65(12) no
C3 N1 C1 109.18(13) no
C2 N1 C1 109.84(12) no
C3 N1 H1 109.4 no
C2 N1 H1 109.4 no
C1 N1 H1 109.4 no
C6 N2 C4 109.55(12) no
C6 N2 C5 109.68(12) no
C4 N2 C5 109.25(12) no
C6 N2 H2 109.4 no
C4 N2 H2 109.4 no
C5 N2 H2 109.4 no
N1 C1 C4 108.71(13) no
N1 C1 H1A 109.9 no
C4 C1 H1A 109.9 no
N1 C1 H1B 109.9 no
C4 C1 H1B 109.9 no
H1A C1 H1B 108.3 no
N1 C2 C5 108.92(13) no
N1 C2 H2A 109.9 no
C5 C2 H2A 109.9 no
N1 C2 H2B 109.9 no
C5 C2 H2B 109.9 no
H2A C2 H2B 108.3 no
N1 C3 C6 109.19(12) no
N1 C3 H3A 109.8 no
C6 C3 H3A 109.8 no
N1 C3 H3B 109.8 no
C6 C3 H3B 109.8 no
H3A C3 H3B 108.3 no
N2 C4 C1 108.74(13) no
N2 C4 H4A 109.9 no
C1 C4 H4A 109.9 no
N2 C4 H4B 109.9 no
C1 C4 H4B 109.9 no
H4A C4 H4B 108.3 no
N2 C5 C2 108.38(12) no
N2 C5 H5A 110.0 no
C2 C5 H5A 110.0 no
N2 C5 H5B 110.0 no
C2 C5 H5B 110.0 no
H5A C5 H5B 108.4 no
N2 C6 C3 108.13(13) no
N2 C6 H6A 110.1 no
C3 C6 H6A 110.1 no
N2 C6 H6B 110.1 no
C3 C6 H6B 110.1 no
H6A C6 H6B 108.4 no

loop_
_geom_bond_atom_site_label_1
_geom_bond_atom_site_label_2
_geom_bond_distance
_geom_bond_publ_flag
O11 C17 1.2259(19) no
O12 C17 1.2872(19) no
O13 N13 1.2260(17) no
O14 N13 1.2275(16) no
O15 N15 1.2249(18) no
O16 N15 1.2271(18) no
N13 C13 1.471(2) no
N15 C15 1.469(2) no
C11 C16 1.389(2) no
C11 C12 1.392(2) no
C11 C17 1.510(2) no
C12 C13 1.380(2) no
C12 H12 .9500 no
C13 C14 1.377(2) no
C14 C15 1.382(2) no
C14 H14 .9500 no
C15 C16 1.385(2) no
C16 H16 .9500 no
O21 C27 1.2312(19) no
O22 C27 1.2774(19) no
O23 N23 1.2276(18) no
O24 N23 1.2275(18) no
O25 N25 1.2272(18) no
O26 N25 1.2208(18) no
N23 C23 1.470(2) no
N25 C25 1.475(2) no
C21 C22 1.389(2) no
C21 C26 1.390(2) no
C21 C27 1.522(2) no
C22 C23 1.384(2) no
C22 H22 .9500 no
C23 C24 1.380(2) no
C24 C25 1.379(2) no
C24 H24 .9500 no
C25 C26 1.389(2) no
C26 H26 .9500 no
N1 C3 1.481(2) no
N1 C2 1.481(2) no
N1 C1 1.486(2) no
N1 H1 1.2139 no
N2 C6 1.489(2) no
N2 C4 1.490(2) no
N2 C5 1.494(2) no
N2 H2 .9300 no
C1 C4 1.531(2) no
C1 H1A .9900 no
C1 H1B .9900 no
C2 C5 1.538(2) no
C2 H2A .9900 no
C2 H2B .9900 no
C3 C6 1.539(2) no
C3 H3A .9900 no
C3 H3B .9900 no
C4 H4A .9900 no
C4 H4B .9900 no
C5 H5A .9900 no
C5 H5B .9900 no
C6 H6A .9900 no
C6 H6B .9900 no

loop_
_geom_hbond_atom_site_label_D
_geom_hbond_atom_site_label_H
_geom_hbond_atom_site_label_A
_geom_hbond_site_symmetry_A
_geom_hbond_distance_DH
_geom_hbond_distance_HA
_geom_hbond_distance_DA
_geom_hbond_angle_DHA
_geom_hbond_publ_flag
N1 H1 O12 . 1.21(2) 1.32(2) 2.533(2) 175.5(5) yes
N2 H2 O22 . .93 1.70 2.629(2) 175 yes
C1 H1B O14 3_665 .99 2.46 3.342(2) 148 y
C2 H2B O11 2_655 .99 2.33 3.211(2) 147 y
C6 H6B O13 4_576 .99 2.49 3.306(2) 139 y
C26 H26 O1 1_455 .95 2.26 3.180(2) 162 y
O1 . O11 . . . 2.733(2) . yes
O1 . O21 1_655 . . 2.838(2) . yes
O1 . O24 4_665 . . 2.756(2) . yes

loop_
_geom_torsion_atom_site_label_1
_geom_torsion_atom_site_label_2
_geom_torsion_atom_site_label_3
_geom_torsion_atom_site_label_4
_geom_torsion
_geom_torsion_publ_flag
C16 C11 C12 C13 2.5(2) no
C17 C11 C12 C13 179.71(14) no
C11 C12 C13 C14 -2.9(2) no
C11 C12 C13 N13 179.63(13) no
O13 N13 C13 C14 -169.00(14) no
O14 N13 C13 C14 11.3(2) no
O13 N13 C13 C12 8.6(2) no
O14 N13 C13 C12 -171.17(14) no
C12 C13 C14 C15 .7(2) no
N13 C13 C14 C15 178.14(13) no
C13 C14 C15 C16 2.1(2) no
C13 C14 C15 N15 -176.77(13) no
O15 N15 C15 C14 5.0(2) no
O16 N15 C15 C14 -174.86(14) no
O15 N15 C15 C16 -173.89(14) no
O16 N15 C15 C16 6.2(2) no
C14 C15 C16 C11 -2.5(2) no
N15 C15 C16 C11 176.37(13) no
C12 C11 C16 C15 .1(2) no
C17 C11 C16 C15 -177.15(14) no
C16 C11 C17 O11 -23.0(2) no
C12 C11 C17 O11 159.75(15) no
C16 C11 C17 O12 156.38(14) no
C12 C11 C17 O12 -20.9(2) no
C26 C21 C22 C23 -.4(2) no
C27 C21 C22 C23 177.42(14) no
C21 C22 C23 C24 -.1(2) no
C21 C22 C23 N23 -179.71(13) no
O23 N23 C23 C24 170.22(14) no
O24 N23 C23 C24 -8.9(2) no
O23 N23 C23 C22 -10.1(2) no
O24 N23 C23 C22 170.78(14) no
C22 C23 C24 C25 .6(2) no
N23 C23 C24 C25 -179.69(13) no
C23 C24 C25 C26 -.9(2) no
C23 C24 C25 N25 -179.31(13) no
O26 N25 C25 C24 174.95(15) no
O25 N25 C25 C24 -3.7(2) no
O26 N25 C25 C26 -3.6(2) no
O25 N25 C25 C26 177.79(15) no
C24 C25 C26 C21 .5(2) no
N25 C25 C26 C21 178.92(14) no
C22 C21 C26 C25 .2(2) no
C27 C21 C26 C25 -177.65(14) no
C22 C21 C27 O21 -176.56(15) no
C26 C21 C27 O21 1.2(2) no
C22 C21 C27 O22 2.7(2) no
C26 C21 C27 O22 -179.53(14) no
C3 N1 C1 C4 68.55(17) no
C2 N1 C1 C4 -51.72(17) no
C3 N1 C2 C5 -52.01(17) no
C1 N1 C2 C5 67.97(16) no
C2 N1 C3 C6 68.13(17) no
C1 N1 C3 C6 -52.25(17) no
C6 N2 C4 C1 -51.78(17) no
C5 N2 C4 C1 68.39(17) no
N1 C1 C4 N2 -14.16(19) no
C6 N2 C5 C2 68.04(16) no
C4 N2 C5 C2 -52.05(17) no
N1 C2 C5 N2 -13.41(18) no
C4 N2 C6 C3 67.78(16) no
C5 N2 C6 C3 -52.13(17) no
N1 C3 C6 N2 -13.43(18) no
